data_4320978
loop_
_publ_author_name
'Raymundo Cea-Olivares'
'L. Adriana G\'omez-Ortiz'
'Ver\'onica Garc\'ia-Montalvo'
'Rub\'en L. Gavi\~no-Ram\'irez'
'Sim\'on Hern\'andez-Ortega'

_publ_contact_author_address
;       Instituto de Qu\'imica, UNAM 
        Circuito Exterior 
        Cd. Universitaria 
        Delegaci\'on Coyoac\'an 
        M\'exico D.F. 04510 
        M\'exico 
;
_publ_contact_author_email cea@servidor.unam.mx
_publ_contact_author_fax '52 5 616 2203 '
_publ_contact_author_name 'Raymundo Cea-Olivares'
_publ_contact_author_phone '52 5 622 4415'
_publ_section_title
;
 Formation of a Novel Trinuclear Spirostannoxane Tin(IV) Compound. Crystal
 and Molecular Structure of [Sn(nBu)(Cl){(OCH2CH2S)2Sn(nBu)}2] and the
 Stannolane [(nBu)Sn(SCH2CH2O)SCH2CH2OH]
;
_journal_name_full 'Inorganic Chemistry'
_journal_page_first 2284
_journal_page_last 2288
_journal_paper_doi 10.1021/ic991318z
_journal_volume 39
_journal_year 2000
_chemical_formula_sum 'C8 H18 O2 S2 Sn'
_chemical_formula_weight 329.03
_chemical_name_common ASnBu-dimeric
_chemical_name_systematic
; 
  ?
;
_space_group_IT_number 61
_symmetry_cell_setting orthorhombic
_symmetry_space_group_name_Hall '-P 2ac 2ab'
_symmetry_space_group_name_H-M 'P b c a'
_atom_sites_solution_hydrogens mixed
_atom_sites_solution_primary direct
_atom_sites_solution_secondary difmap
_audit_creation_method SHELXL-97
_cell_angle_alpha 90.00
_cell_angle_beta 90.00
_cell_angle_gamma 90.00
_cell_formula_units_Z 8
_cell_length_a 14.468(2)
_cell_length_b 10.393(1)
_cell_length_c 16.479(2)
_cell_measurement_reflns_used 46
_cell_measurement_temperature 293(2)
_cell_measurement_theta_max 24.86
_cell_measurement_theta_min 4.94
_cell_volume 2477.9(5)
_computing_cell_refinement 'xscans ver 2.1 (Siemens 1994)'
_computing_data_collection 'xscans ver 2.1 (Siemens 1994)'
_computing_data_reduction 'xscans ver 2.1 (Siemens 1994)'
_computing_molecular_graphics 'XP SHELXTL/PC (Sheldrick 1990)'
_computing_publication_material 'SHELXL-97 (Sheldrick, 1997)'
_computing_structure_refinement 'SHELXL-97 (Sheldrick, 1997)'
_computing_structure_solution 'SHELXS-97 (Sheldrick, 1990)'
_diffrn_ambient_temperature 293(2)
_diffrn_measured_fraction_theta_full 0.823
_diffrn_measured_fraction_theta_max 0.823
_diffrn_measurement_device_type 'Siemens P4/PC'
_diffrn_measurement_method \w-2\q
_diffrn_radiation_monochromator graphite
_diffrn_radiation_source 'fine-focus sealed tube'
_diffrn_radiation_type MoK\a
_diffrn_radiation_wavelength 0.71073
_diffrn_reflns_av_R_equivalents 0.0462
_diffrn_reflns_av_sigmaI/netI 0.0513
_diffrn_reflns_limit_h_max 17
_diffrn_reflns_limit_h_min -1
_diffrn_reflns_limit_k_max 12
_diffrn_reflns_limit_k_min -1
_diffrn_reflns_limit_l_max 1
_diffrn_reflns_limit_l_min -19
_diffrn_reflns_number 2601
_diffrn_reflns_theta_full 24.99
_diffrn_reflns_theta_max 24.99
_diffrn_reflns_theta_min 2.71
_diffrn_standards_decay_% <1
_diffrn_standards_interval_count 97
_diffrn_standards_number 3
_exptl_absorpt_coefficient_mu 2.370
_exptl_absorpt_correction_T_max 0.8735
_exptl_absorpt_correction_T_min 0.6434
_exptl_absorpt_correction_type 'semi-empirical based on psi-scan'
_exptl_crystal_colour Colorless
_exptl_crystal_density_diffrn 1.764
_exptl_crystal_density_method 'not measured'
_exptl_crystal_description Prism
_exptl_crystal_F_000 1312
_exptl_crystal_size_max 0.32
_exptl_crystal_size_mid 0.28
_exptl_crystal_size_min 0.08
_refine_diff_density_max 1.007
_refine_diff_density_min -0.993
_refine_diff_density_rms 0.128
_refine_ls_extinction_coef none
_refine_ls_extinction_expression Fc^*^=kFc[1+0.001xFc^2^\l^3^/sin(2\q)]^-1/4^
_refine_ls_extinction_method 'no applied'
_refine_ls_goodness_of_fit_all 0.910
_refine_ls_goodness_of_fit_ref 0.910
_refine_ls_hydrogen_treatment 'no refined except H on O2'
_refine_ls_matrix_type full
_refine_ls_number_parameters 121
_refine_ls_number_reflns 2043
_refine_ls_number_restraints 0
_refine_ls_restrained_S_all 0.910
_refine_ls_R_factor_all 0.0589
_refine_ls_R_factor_gt 0.0393
_refine_ls_shift/su_max 0.001
_refine_ls_shift/su_mean 0.000
_refine_ls_structure_factor_coef Fsqd
_refine_ls_weighting_details 'w=1/[\s^2^(Fo^2^)+(0.0523P)^2^+0.0000P] where P=(Fo^2^+2Fc^2^)/3'
_refine_ls_weighting_scheme calc
_refine_ls_wR_factor_all 0.0972
_refine_ls_wR_factor_gt 0.0907
_reflns_number_gt 1444
_reflns_number_total 2043
_reflns_threshold_expression >2sigma(I)
_cod_data_source_file ic991318z_1.cif
_cod_data_source_block COMPOUND#2
_cod_depositor_comments
;
The following automatic conversions were performed:

'_symmetry_cell_setting' tag value 'Orthorombic' was replaced with
'orthorhombic' value as specified in the replacement file
'/home/robertas/cod-tools/perl-scripts/inputs/replacement_values.lst'.

Automatic conversion script
Id: cif_fix_values 3143 2015-03-26 13:38:13Z robertas 

The following automatic conversions were performed:

'_refine_ls_weighting_scheme' value 'calc
w=1/[\s^2^(Fo^2^)+(0.0523P)^2^+0.0000P] where P=(Fo^2^+2Fc^2^)/3' was
changed to 'calc'. New tag '_refine_ls_weighting_details' was
created. The value of the new tag was set to
'w=1/[\s^2^(Fo^2^)+(0.0523P)^2^+0.0000P] where P=(Fo^2^+2Fc^2^)/3'.

Automatic conversion script
Id: cif_fix_values 3143 2015-03-26 13:38:13Z robertas 

The following automatic conversions were performed:

'_atom_sites_solution_hydrogens' value 'geom and difmap' was changed
to 'mixed'.

Automatic conversion script
Id: cif_fix_values 6452 2018-10-05 10:23:21Z andrius 
;
_cod_database_code 4320978

loop_
_symmetry_equiv_pos_as_xyz
'x, y, z'
'-x+1/2, -y, z+1/2'
'-x, y+1/2, -z+1/2'
'x+1/2, -y+1/2, -z'
'-x, -y, -z'
'x-1/2, y, -z-1/2'
'x, -y-1/2, z-1/2'
'-x-1/2, y-1/2, z'

loop_
_atom_site_label
_atom_site_type_symbol
_atom_site_fract_x
_atom_site_fract_y
_atom_site_fract_z
_atom_site_U_iso_or_equiv
_atom_site_adp_type
_atom_site_occupancy
_atom_site_calc_flag
_atom_site_refinement_flags
_atom_site_disorder_assembly
_atom_site_disorder_group
Sn1 Sn 0.01428(2) 0.17201(4) 0.51675(3) 0.03762(15) Uani 1 d . . .
S1 S 0.00554(14) 0.14965(18) 0.66115(12) 0.0550(5) Uani 1 d . . .
S2 S -0.11431(11) 0.31907(17) 0.48243(14) 0.0494(4) Uani 1 d . . .
O1 O -0.0722(3) 0.0348(4) 0.4649(3) 0.0437(11) Uani 1 d . . .
O2 O 0.0757(4) 0.3926(6) 0.5813(4) 0.0673(16) Uani 1 d . . .
H2 H 0.064(5) 0.481(8) 0.561(5) 0.060 Uiso 1 d . . .
C1 C -0.0156(6) 0.3151(8) 0.6906(5) 0.0627(19) Uani 1 d . . .
H1A H -0.0727 0.3442 0.6658 0.060 Uiso 1 calc R . .
H1B H -0.0233 0.3192 0.7490 0.060 Uiso 1 calc R . .
C2 C 0.0604(6) 0.4026(9) 0.6663(6) 0.067(2) Uani 1 d . . .
H2A H 0.0444 0.4906 0.6801 0.060 Uiso 1 calc R . .
H2B H 0.1165 0.3800 0.6953 0.060 Uiso 1 calc R . .
C3 C -0.1650(4) 0.0719(7) 0.4456(5) 0.0475(17) Uani 1 d . . .
H3A H -0.2029 0.0663 0.4940 0.060 Uiso 1 calc R . .
H3B H -0.1901 0.0130 0.4056 0.060 Uiso 1 calc R . .
C4 C -0.1687(5) 0.2062(8) 0.4130(5) 0.056(2) Uani 1 d . . .
H4A H -0.2326 0.2309 0.4045 0.060 Uiso 1 calc R . .
H4B H -0.1373 0.2093 0.3610 0.060 Uiso 1 calc R . .
C5 C 0.1276(4) 0.1949(7) 0.4337(5) 0.0455(17) Uani 1 d . . .
H5A H 0.1846 0.1839 0.4638 0.060 Uiso 1 calc R . .
H5B H 0.1244 0.1258 0.3942 0.060 Uiso 1 calc R . .
C6 C 0.1335(4) 0.3210(7) 0.3878(5) 0.0474(16) Uani 1 d . . .
H6A H 0.1390 0.3913 0.4262 0.060 Uiso 1 calc R . .
H6B H 0.0771 0.3337 0.3569 0.060 Uiso 1 calc R . .
C7 C 0.2164(5) 0.3223(9) 0.3303(5) 0.0583(19) Uani 1 d . . .
H7B H 0.2720 0.3031 0.3609 0.080 Uiso 1 calc R . .
H7A H 0.2085 0.2552 0.2900 0.060 Uiso 1 calc R . .
C8 C 0.2281(6) 0.4482(10) 0.2884(6) 0.079(3) Uani 1 d . . .
H8A H 0.2405 0.5140 0.3278 0.060 Uiso 1 calc R . .
H8B H 0.1725 0.4690 0.2594 0.060 Uiso 1 calc R . .
H8C H 0.2788 0.4428 0.2510 0.060 Uiso 1 calc R . .

loop_
_atom_site_aniso_label
_atom_site_aniso_U_11
_atom_site_aniso_U_22
_atom_site_aniso_U_33
_atom_site_aniso_U_23
_atom_site_aniso_U_13
_atom_site_aniso_U_12
Sn1 0.0281(2) 0.0400(2) 0.0447(3) 0.0033(2) 0.00259(18) -0.00103(16)
S1 0.0645(10) 0.0530(10) 0.0473(10) 0.0075(8) 0.0031(8) 0.0003(8)
S2 0.0390(8) 0.0413(8) 0.0679(11) 0.0050(10) 0.0007(8) 0.0076(6)
O1 0.0272(19) 0.042(2) 0.062(3) -0.005(2) -0.0077(19) 0.0006(16)
O2 0.091(4) 0.049(3) 0.062(4) -0.009(3) 0.009(3) -0.015(3)
C1 0.071(5) 0.067(5) 0.050(4) -0.007(4) 0.007(4) 0.009(4)
C2 0.076(5) 0.062(5) 0.061(5) -0.021(4) -0.008(4) 0.003(4)
C3 0.028(3) 0.051(4) 0.063(5) -0.010(4) -0.011(3) 0.007(3)
C4 0.041(3) 0.067(5) 0.060(5) -0.008(4) 0.000(3) 0.011(3)
C5 0.029(3) 0.054(4) 0.053(4) 0.006(3) 0.009(3) -0.002(3)
C6 0.037(3) 0.052(4) 0.053(4) -0.002(4) 0.006(3) -0.002(3)
C7 0.045(3) 0.074(5) 0.055(5) 0.001(5) 0.003(3) -0.009(4)
C8 0.068(5) 0.097(8) 0.073(6) 0.010(6) 0.005(5) -0.028(5)

loop_
_atom_type_symbol
_atom_type_description
_atom_type_scat_dispersion_real
_atom_type_scat_dispersion_imag
_atom_type_scat_source
C C 0.0033 0.0016 'International Tables Vol C Tables 4.2.6.8 and 6.1.1.4'
H H 0.0000 0.0000 'International Tables Vol C Tables 4.2.6.8 and 6.1.1.4'
O O 0.0106 0.0060 'International Tables Vol C Tables 4.2.6.8 and 6.1.1.4'
S S 0.1246 0.1234 'International Tables Vol C Tables 4.2.6.8 and 6.1.1.4'
Sn Sn -0.6537 1.4246 'International Tables Vol C Tables 4.2.6.8 and 6.1.1.4'

loop_
_geom_angle_atom_site_label_1
_geom_angle_atom_site_label_2
_geom_angle_atom_site_label_3
_geom_angle
_geom_angle_site_symmetry_1
_geom_angle_site_symmetry_3
_geom_angle_publ_flag
O1 Sn1 C5 105.8(2) . . yes
O1 Sn1 O1 68.72(17) . 5_556 yes
C5 Sn1 O1 84.9(2) . 5_556 yes
O1 Sn1 S1 108.07(15) . . yes
C5 Sn1 S1 133.2(2) . . yes
O1 Sn1 S1 78.46(14) 5_556 . yes
O1 Sn1 S2 82.95(12) . . yes
C5 Sn1 S2 111.07(19) . . yes
O1 Sn1 S2 150.65(10) 5_556 . yes
S1 Sn1 S2 104.33(7) . . yes
O1 Sn1 O2 161.63(19) . . yes
C5 Sn1 O2 84.6(2) . . yes
O1 Sn1 O2 128.26(18) 5_556 . yes
S1 Sn1 O2 72.90(15) . . yes
S2 Sn1 O2 79.14(15) . . yes
C1 S1 Sn1 100.5(3) . . yes
C4 S2 Sn1 94.0(2) . . yes
C3 O1 Sn1 118.0(4) . . yes
C3 O1 Sn1 128.0(4) . 5_556 yes
Sn1 O1 Sn1 111.28(17) . 5_556 yes
C2 O2 Sn1 113.7(5) . . yes
C2 C1 S1 112.7(6) . . yes
O2 C2 C1 109.7(7) . . yes
O1 C3 C4 111.3(6) . . yes
C3 C4 S2 111.2(6) . . yes
C6 C5 Sn1 117.2(4) . . yes
C5 C6 C7 111.2(6) . . yes
C8 C7 C6 112.6(8) . . yes

loop_
_geom_bond_atom_site_label_1
_geom_bond_atom_site_label_2
_geom_bond_distance
_geom_bond_site_symmetry_2
_geom_bond_publ_flag
Sn1 O1 2.081(4) . yes
Sn1 C5 2.149(6) . yes
Sn1 O1 2.327(4) 5_556 yes
Sn1 S1 2.394(2) . yes
Sn1 S2 2.4732(16) . yes
Sn1 O2 2.679(6) . yes
S1 C1 1.812(8) . yes
S2 C4 1.818(8) . yes
O1 C3 1.433(7) . yes
O1 Sn1 2.327(4) 5_556 yes
O2 C2 1.422(10) . yes
C1 C2 1.482(12) . yes
C3 C4 1.496(11) . yes
C5 C6 1.514(10) . yes
C6 C7 1.529(9) . yes
C7 C8 1.490(12) . yes

loop_
_geom_hbond_atom_site_label_D
_geom_hbond_atom_site_label_H
_geom_hbond_atom_site_label_A
_geom_hbond_distance_DH
_geom_hbond_distance_HA
_geom_hbond_distance_DA
_geom_hbond_angle_DHA
_geom_hbond_site_symmetry_A
O2 H2 S2 1.00(8) 2.31(8) 3.224(6) 152(6) 5_566
